data_1531060
loop_
_publ_author_name
'Ahmed, F.U.'
'Azad, A.K.'
'Zakaria, A.K.M.'
'Datta, T.K.'
'Yunus, S.M.'
'Kamal, I.'

_publ_section_title
;
 Study of the structure of Y Ba2 Cu3 O7-d superconductor at d=0.03 by
 neutron diffraction
;
_journal_name_full 'Journal of Bangladesh Academy of Sciences'
_journal_page_first 29
_journal_page_last 38
_journal_volume 26
_journal_year 2002
_chemical_formula_sum 'Ba2 Cu3 O6.97 Y'
_chemical_name_systematic 'Y Ba2 Cu3 O6.97'
_space_group_IT_number 47
_symmetry_space_group_name_Hall '-P 2 2'
_symmetry_space_group_name_H-M 'P m m m'
_cell_angle_alpha 90
_cell_angle_beta 90
_cell_angle_gamma 90
_cell_formula_units_Z 1
_cell_length_a 3.8163
_cell_length_b 3.8659
_cell_length_c 11.6531
_cell_volume 171.923
_citation_journal_id_ASTM JBACDF
_cod_data_source_file Ahmed_JBACDF_2002_1942.cif
_cod_data_source_block Ba2Cu3O6.97Y1
_cod_original_cell_volume 171.9232
_cod_original_formula_sum 'Ba2 Cu3 O6.97 Y1'
_cod_database_code 1531060

loop_
_symmetry_equiv_pos_as_xyz
x,y,z
-x,-y,z
x,-y,-z
-x,y,-z
-x,-y,-z
x,y,-z
-x,y,z
x,-y,z

loop_
_atom_site_label
_atom_site_type_symbol
_atom_site_fract_x
_atom_site_fract_y
_atom_site_fract_z
_atom_site_occupancy
_atom_site_U_iso_or_equiv
Ba1 Ba+2 0.5 0.5 0.1835 1 0.0
O1 O-2 0 0 0.1627 1 0.0
O4 O-2 0 0.5 0 0.97 0.0
Cu1 Cu+2 0 0 0 1 0.0
O2 O-2 0.5 0 0.3662 1 0.0
Cu2 Cu+2 0 0 0.3511 1 0.0
O3 O-2 0 0.5 0.3837 1 0.0
Y1 Y+3 0.5 0.5 0.5 1 0.0
